data_4512535
loop_
_publ_author_name
'Yu, Lei'
'Hua, Xiu-Ni'
'Jiang, Xi-Jie'
'Qin, Lan'
'Yan, Xiao-Zhi'
'Luo, Lai-Hui'
'Han, Lei'

_publ_section_title
;
 Histidine-Controlled Homochiral and Ferroelectric Metal--Organic
 Frameworks
;
_journal_issue 2
_journal_name_full 'Crystal Growth &amp; Design'
_journal_page_first 687
_journal_paper_doi 10.1021/cg5013796
_journal_volume 15
_journal_year 2015
_chemical_formula_moiety 'C36 H24 N6 O8 Zn'
_chemical_formula_sum 'C36 H24 N6 O8 Zn'
_chemical_formula_weight 733.98
_chemical_name_systematic
; 
 ? 
;
_space_group_IT_number 4
_symmetry_cell_setting monoclinic
_symmetry_space_group_name_Hall 'P 2yb'
_symmetry_space_group_name_H-M 'P 1 21 1'
_atom_sites_solution_hydrogens geom
_atom_sites_solution_primary direct
_atom_sites_solution_secondary difmap
_audit_creation_method SHELXL-97
_cell_angle_alpha 90.00
_cell_angle_beta 103.76(3)
_cell_angle_gamma 90.00
_cell_formula_units_Z 2
_cell_length_a 7.9371(16)
_cell_length_b 15.359(3)
_cell_length_c 14.644(3)
_cell_measurement_reflns_used 4114
_cell_measurement_temperature 298(2)
_cell_volume 1734.0(6)
_computing_cell_refinement 'Bruker SMART'
_computing_data_collection 'Bruker SMART'
_computing_data_reduction 'Bruker SHELXTL'
_computing_molecular_graphics 'Bruker SHELXTL'
_computing_publication_material 'Bruker SHELXTL'
_computing_structure_refinement 'SHELXL-97 (Sheldrick, 1997)'
_computing_structure_solution 'SHELXS-97 (Sheldrick, 1990)'
_diffrn_ambient_temperature 298(2)
_diffrn_measured_fraction_theta_full 0.996
_diffrn_measured_fraction_theta_max 0.996
_diffrn_measurement_device_type 'CCD area detector'
_diffrn_measurement_method 'phi and omega scans'
_diffrn_radiation_monochromator graphite
_diffrn_radiation_source 'fine-focus sealed tube'
_diffrn_radiation_type MoK\a
_diffrn_radiation_wavelength 0.71073
_diffrn_reflns_av_R_equivalents 0.0451
_diffrn_reflns_av_sigmaI/netI 0.0728
_diffrn_reflns_limit_h_max 10
_diffrn_reflns_limit_h_min -9
_diffrn_reflns_limit_k_max 19
_diffrn_reflns_limit_k_min -19
_diffrn_reflns_limit_l_max 18
_diffrn_reflns_limit_l_min -18
_diffrn_reflns_number 16853
_diffrn_reflns_theta_full 27.46
_diffrn_reflns_theta_max 27.46
_diffrn_reflns_theta_min 3.00
_exptl_absorpt_coefficient_mu 0.769
_exptl_absorpt_correction_T_max 0.8251
_exptl_absorpt_correction_T_min 0.7588
_exptl_absorpt_correction_type multi-scan
_exptl_absorpt_process_details SADBAS
_exptl_crystal_colour colorless
_exptl_crystal_density_diffrn 1.406
_exptl_crystal_density_method 'not measured'
_exptl_crystal_description block
_exptl_crystal_F_000 752
_exptl_crystal_size_max 0.38
_exptl_crystal_size_mid 0.34
_exptl_crystal_size_min 0.26
_refine_diff_density_max 0.702
_refine_diff_density_min -1.041
_refine_diff_density_rms 0.098
_refine_ls_abs_structure_details 'Flack H D (1983), Acta Cryst. A39, 876-881'
_refine_ls_abs_structure_Flack -0.017(17)
_refine_ls_extinction_method none
_refine_ls_goodness_of_fit_ref 1.153
_refine_ls_hydrogen_treatment constr
_refine_ls_matrix_type full
_refine_ls_number_parameters 460
_refine_ls_number_reflns 7819
_refine_ls_number_restraints 1
_refine_ls_restrained_S_all 1.153
_refine_ls_R_factor_all 0.0995
_refine_ls_R_factor_gt 0.0536
_refine_ls_shift/su_max 0.000
_refine_ls_shift/su_mean 0.000
_refine_ls_structure_factor_coef Fsqd
_refine_ls_weighting_details 'calc w=1/[\s^2^(Fo^2^)+(0.1023P)^2^+0.0000P] where P=(Fo^2^+2Fc^2^)/3'
_refine_ls_weighting_scheme calc
_refine_ls_wR_factor_gt 0.1362
_refine_ls_wR_factor_ref 0.1971
_reflns_number_gt 5085
_reflns_number_total 7819
_reflns_threshold_expression >2sigma(I)
_cod_data_source_file cg5013796_si_002.cif
_cod_data_source_block h:\yl-cgd\struct~1\131105~1\a
_cod_depositor_comments 'Adding full bibliography for 4512535--4512537.cif.'
_cod_original_sg_symbol_H-M P2(1)
_cod_database_code 4512535

loop_
_symmetry_equiv_pos_as_xyz
'x, y, z'
'-x, y+1/2, -z'

loop_
_atom_site_label
_atom_site_type_symbol
_atom_site_fract_x
_atom_site_fract_y
_atom_site_fract_z
_atom_site_U_iso_or_equiv
_atom_site_adp_type
_atom_site_occupancy
_atom_site_symmetry_multiplicity
_atom_site_calc_flag
_atom_site_refinement_flags
Zn1 Zn 1.04211(8) 0.30298(4) 0.46930(4) 0.04388(19) Uani 1 1 d .
O1 O 1.0455(6) 0.2578(3) 0.5990(3) 0.0506(10) Uani 1 1 d .
O2 O 0.8206(8) 0.2141(3) 0.6521(4) 0.0709(14) Uani 1 1 d .
O3 O 1.0800(5) 0.3201(3) 0.8191(3) 0.0605(13) Uani 1 1 d .
O4 O 0.5511(6) 0.4183(4) 0.6641(3) 0.0726(15) Uani 1 1 d .
O5 O 0.8249(5) 0.2438(3) 0.4073(3) 0.0489(10) Uani 1 1 d .
O6 O 0.8822(6) 0.3182(3) 0.2902(3) 0.0598(12) Uani 1 1 d .
O7 O 0.3858(6) 0.2547(4) 0.0973(3) 0.0674(13) Uani 1 1 d .
O8 O 0.9026(5) 0.1342(3) 0.2370(3) 0.0537(10) Uani 1 1 d .
N1 N 1.0203(7) 0.4312(4) 0.4809(3) 0.0542(13) Uani 1 1 d .
N2 N 1.0007(10) 0.5686(4) 0.4496(5) 0.075(2) Uani 1 1 d .
H2A H 0.9947 0.6170 0.4194 0.091 Uiso 1 1 calc R
N3 N 0.8210(5) 0.3747(3) 0.7430(3) 0.0403(10) Uani 1 1 d .
N4 N 0.2545(7) 0.2515(4) 0.4453(3) 0.0529(12) Uani 1 1 d .
N5 N 0.5209(7) 0.2052(5) 0.4661(4) 0.0633(15) Uani 1 1 d .
H5A H 0.6266 0.1931 0.4934 0.076 Uiso 1 1 calc R
N6 N 0.6541(6) 0.2051(3) 0.1660(3) 0.0401(10) Uani 1 1 d .
C1 C 1.0095(11) 0.4901(4) 0.4144(5) 0.065(2) Uani 1 1 d .
H1A H 1.0083 0.4781 0.3520 0.078 Uiso 1 1 calc R
C2 C 1.0030(12) 0.5593(5) 0.5423(6) 0.065(2) Uani 1 1 d .
H2B H 0.9962 0.6041 0.5841 0.078 Uiso 1 1 calc R
C3 C 1.0166(8) 0.4743(3) 0.5624(4) 0.0482(14) Uani 1 1 d .
C4 C 1.0265(8) 0.4306(4) 0.6534(4) 0.0490(14) Uani 1 1 d .
H4B H 1.0268 0.4748 0.7008 0.059 Uiso 1 1 calc R
H4C H 1.1359 0.3996 0.6712 0.059 Uiso 1 1 calc R
C5 C 0.8797(7) 0.3665(4) 0.6542(4) 0.0398(12) Uani 1 1 d .
H5B H 0.7816 0.3839 0.6032 0.048 Uiso 1 1 calc R
C6 C 0.9191(8) 0.2716(4) 0.6360(4) 0.0458(13) Uani 1 1 d .
C7 C 0.9422(7) 0.3512(4) 0.8254(4) 0.0411(12) Uani 1 1 d .
C8 C 0.8968(7) 0.3685(4) 0.9153(4) 0.0438(12) Uani 1 1 d .
C9 C 1.0134(8) 0.3515(4) 0.9986(4) 0.0483(13) Uani 1 1 d .
H9A H 1.1231 0.3304 0.9983 0.058 Uiso 1 1 calc R
C10 C 0.9680(10) 0.3657(4) 1.0846(4) 0.0596(16) Uani 1 1 d .
H10A H 1.0479 0.3539 1.1409 0.072 Uiso 1 1 calc R
C11 C 0.8080(10) 0.3968(4) 1.0860(5) 0.0612(18) Uani 1 1 d .
H11A H 0.7801 0.4060 1.1434 0.073 Uiso 1 1 calc R
C12 C 0.6835(10) 0.4152(4) 1.0018(5) 0.0510(16) Uani 1 1 d .
C13 C 0.5178(11) 0.4470(4) 1.0007(6) 0.0645(19) Uani 1 1 d .
H13A H 0.4880 0.4578 1.0574 0.077 Uiso 1 1 calc R
C14 C 0.3982(10) 0.4625(4) 0.9178(6) 0.0669(19) Uani 1 1 d .
H14A H 0.2874 0.4818 0.9183 0.080 Uiso 1 1 calc R
C15 C 0.4451(8) 0.4489(4) 0.8309(5) 0.0563(16) Uani 1 1 d .
H15A H 0.3652 0.4602 0.7745 0.068 Uiso 1 1 calc R
C16 C 0.6087(8) 0.4191(4) 0.8300(5) 0.0460(14) Uani 1 1 d .
C17 C 0.6526(8) 0.4052(4) 0.7391(4) 0.0482(14) Uani 1 1 d .
C18 C 0.7295(7) 0.4020(3) 0.9151(4) 0.0388(11) Uani 1 1 d .
C19 C 0.4045(9) 0.2398(5) 0.5068(5) 0.0637(19) Uani 1 1 d .
H19A H 0.4254 0.2540 0.5703 0.076 Uiso 1 1 calc R
C20 C 0.2828(8) 0.2215(4) 0.3612(4) 0.0492(14) Uani 1 1 d .
H20A H 0.2003 0.2221 0.3042 0.059 Uiso 1 1 calc R
C21 C 0.4435(8) 0.1919(4) 0.3727(4) 0.0476(13) Uani 1 1 d .
C22 C 0.5412(8) 0.1585(4) 0.3034(4) 0.0497(14) Uani 1 1 d .
H22A H 0.4618 0.1262 0.2545 0.060 Uiso 1 1 calc R
H22B H 0.6304 0.1186 0.3354 0.060 Uiso 1 1 calc R
C23 C 0.7913(8) 0.2675(4) 0.3211(4) 0.0432(12) Uani 1 1 d .
C24 C 0.6255(7) 0.2300(4) 0.2578(4) 0.0419(12) Uani 1 1 d .
H24A H 0.5419 0.2780 0.2456 0.050 Uiso 1 1 calc R
C25 C 0.5212(7) 0.2212(4) 0.0875(4) 0.0438(12) Uani 1 1 d .
C26 C 0.5533(7) 0.2009(4) -0.0058(4) 0.0434(13) Uani 1 1 d .
C27 C 0.4270(8) 0.2175(4) -0.0861(4) 0.0516(14) Uani 1 1 d .
H27A H 0.3191 0.2381 -0.0815 0.062 Uiso 1 1 calc R
C28 C 0.4602(10) 0.2034(5) -0.1741(5) 0.0623(18) Uani 1 1 d .
H28A H 0.3740 0.2144 -0.2281 0.075 Uiso 1 1 calc R
C29 C 0.6179(11) 0.1737(5) -0.1819(5) 0.0624(19) Uani 1 1 d .
H29A H 0.6386 0.1657 -0.2412 0.075 Uiso 1 1 calc R
C30 C 0.7500(9) 0.1549(4) -0.1015(4) 0.0534(15) Uani 1 1 d .
C31 C 0.9195(10) 0.1244(4) -0.1040(5) 0.0626(19) Uani 1 1 d .
H31A H 0.9466 0.1161 -0.1618 0.075 Uiso 1 1 calc R
C32 C 1.0407(9) 0.1075(4) -0.0243(5) 0.0565(17) Uani 1 1 d .
H32A H 1.1498 0.0881 -0.0281 0.068 Uiso 1 1 calc R
C33 C 1.0051(8) 0.1185(4) 0.0631(5) 0.0502(14) Uani 1 1 d .
H33A H 1.0899 0.1056 0.1171 0.060 Uiso 1 1 calc R
C34 C 0.8460(7) 0.1484(4) 0.0710(4) 0.0414(12) Uani 1 1 d .
C35 C 0.8062(7) 0.1603(3) 0.1636(4) 0.0416(12) Uani 1 1 d .
C36 C 0.7138(8) 0.1676(3) -0.0110(4) 0.0430(13) Uani 1 1 d .

loop_
_atom_site_aniso_label
_atom_site_aniso_U_11
_atom_site_aniso_U_22
_atom_site_aniso_U_33
_atom_site_aniso_U_23
_atom_site_aniso_U_13
_atom_site_aniso_U_12
Zn1 0.0539(3) 0.0394(3) 0.0421(3) -0.0020(3) 0.0190(2) 0.0007(3)
O1 0.069(3) 0.049(2) 0.037(2) 0.0068(17) 0.020(2) 0.011(2)
O2 0.101(4) 0.048(3) 0.078(3) -0.006(2) 0.049(3) -0.019(3)
O3 0.052(2) 0.083(4) 0.047(2) 0.003(2) 0.0127(18) 0.027(2)
O4 0.052(3) 0.109(4) 0.048(3) 0.000(3) -0.006(2) 0.028(3)
O5 0.057(2) 0.054(2) 0.039(2) 0.0057(17) 0.0174(19) 0.0111(19)
O6 0.070(3) 0.069(3) 0.044(2) -0.003(2) 0.020(2) -0.028(2)
O7 0.047(2) 0.099(3) 0.055(3) 0.001(3) 0.010(2) 0.026(2)
O8 0.049(2) 0.059(2) 0.048(2) 0.0049(19) 0.0038(19) 0.0096(19)
N1 0.072(4) 0.052(3) 0.042(3) -0.001(2) 0.019(3) -0.006(3)
N2 0.116(6) 0.046(3) 0.060(4) 0.005(3) 0.013(4) -0.012(4)
N3 0.039(2) 0.041(2) 0.039(2) -0.0042(19) 0.0062(19) 0.0064(19)
N4 0.058(3) 0.061(3) 0.040(3) -0.008(2) 0.013(2) -0.007(2)
N5 0.048(3) 0.098(5) 0.045(3) -0.008(3) 0.013(2) 0.009(3)
N6 0.037(2) 0.045(2) 0.039(2) 0.0012(19) 0.0091(19) 0.0087(19)
C1 0.108(6) 0.036(3) 0.045(4) 0.012(3) 0.005(4) -0.009(3)
C2 0.096(5) 0.042(4) 0.056(5) -0.006(3) 0.015(4) -0.009(4)
C3 0.064(4) 0.030(3) 0.050(3) -0.006(2) 0.013(3) -0.009(3)
C4 0.060(4) 0.047(3) 0.039(3) -0.006(2) 0.007(3) -0.009(3)
C5 0.050(3) 0.031(2) 0.036(3) -0.003(2) 0.006(2) -0.002(2)
C6 0.064(4) 0.043(3) 0.035(3) -0.002(2) 0.020(3) 0.000(3)
C7 0.043(3) 0.043(3) 0.037(3) 0.002(2) 0.010(2) 0.006(2)
C8 0.057(3) 0.038(3) 0.037(3) -0.003(2) 0.012(2) -0.002(3)
C9 0.049(3) 0.056(3) 0.041(3) 0.001(3) 0.013(3) 0.009(3)
C10 0.084(5) 0.057(3) 0.039(3) 0.011(3) 0.018(3) 0.002(4)
C11 0.093(5) 0.052(3) 0.049(4) -0.003(3) 0.037(4) -0.003(4)
C12 0.071(4) 0.039(3) 0.052(4) -0.006(3) 0.032(3) -0.003(3)
C13 0.088(5) 0.049(4) 0.072(5) -0.009(3) 0.049(4) 0.001(4)
C14 0.070(4) 0.052(4) 0.089(6) 0.000(4) 0.039(4) 0.007(3)
C15 0.044(3) 0.052(3) 0.071(4) -0.002(3) 0.011(3) 0.002(3)
C16 0.044(3) 0.045(3) 0.051(4) -0.004(3) 0.016(3) 0.007(2)
C17 0.042(3) 0.053(3) 0.048(3) -0.004(3) 0.007(3) 0.008(2)
C18 0.045(3) 0.033(2) 0.043(3) -0.003(2) 0.020(2) -0.003(2)
C19 0.050(3) 0.094(6) 0.046(4) -0.014(3) 0.012(3) 0.002(3)
C20 0.045(3) 0.062(4) 0.044(3) -0.006(3) 0.019(3) -0.002(3)
C21 0.047(3) 0.053(3) 0.047(3) -0.005(3) 0.020(3) -0.004(3)
C22 0.051(3) 0.051(3) 0.053(4) -0.009(3) 0.023(3) -0.004(3)
C23 0.052(3) 0.042(3) 0.037(3) -0.002(2) 0.013(2) 0.008(2)
C24 0.043(3) 0.049(3) 0.037(3) -0.003(2) 0.015(2) 0.006(2)
C25 0.040(3) 0.052(3) 0.041(3) -0.003(2) 0.013(2) 0.004(2)
C26 0.045(3) 0.043(3) 0.043(3) 0.004(2) 0.012(2) 0.004(2)
C27 0.049(3) 0.057(3) 0.046(3) 0.004(3) 0.005(3) 0.005(3)
C28 0.067(4) 0.070(4) 0.047(4) -0.004(3) 0.008(3) -0.001(4)
C29 0.089(5) 0.057(4) 0.042(4) -0.001(3) 0.018(4) -0.002(4)
C30 0.073(4) 0.045(3) 0.051(4) -0.005(3) 0.032(3) -0.001(3)
C31 0.085(5) 0.051(3) 0.069(5) -0.003(3) 0.051(4) 0.009(3)
C32 0.059(4) 0.050(3) 0.074(5) 0.000(3) 0.042(4) 0.011(3)
C33 0.045(3) 0.043(3) 0.067(4) 0.000(3) 0.022(3) 0.013(2)
C34 0.045(3) 0.039(3) 0.041(3) 0.003(2) 0.012(2) 0.004(2)
C35 0.042(3) 0.038(3) 0.045(3) 0.001(2) 0.010(2) 0.005(2)
C36 0.052(3) 0.031(3) 0.048(3) -0.004(2) 0.015(3) -0.001(2)

loop_
_atom_type_symbol
_atom_type_description
_atom_type_scat_dispersion_real
_atom_type_scat_dispersion_imag
_atom_type_scat_source
C C 0.0033 0.0016 'International Tables Vol C Tables 4.2.6.8 and 6.1.1.4'
H H 0.0000 0.0000 'International Tables Vol C Tables 4.2.6.8 and 6.1.1.4'
N N 0.0061 0.0033 'International Tables Vol C Tables 4.2.6.8 and 6.1.1.4'
O O 0.0106 0.0060 'International Tables Vol C Tables 4.2.6.8 and 6.1.1.4'
Zn Zn 0.2839 1.4301 'International Tables Vol C Tables 4.2.6.8 and 6.1.1.4'

loop_
_geom_angle_atom_site_label_1
_geom_angle_atom_site_label_2
_geom_angle_atom_site_label_3
_geom_angle
_geom_angle_site_symmetry_1
_geom_angle_site_symmetry_3
N4 Zn1 O5 115.19(19) 1_655 .
N4 Zn1 N1 120.6(2) 1_655 .
O5 Zn1 N1 114.3(2) . .
N4 Zn1 O1 102.1(2) 1_655 .
O5 Zn1 O1 95.14(17) . .
N1 Zn1 O1 104.00(19) . .
C6 O1 Zn1 120.8(4) . .
C23 O5 Zn1 106.1(4) . .
C1 N1 C3 107.5(5) . .
C1 N1 Zn1 127.5(5) . .
C3 N1 Zn1 125.0(4) . .
C1 N2 C2 107.7(7) . .
C1 N2 H2A 126.1 . .
C2 N2 H2A 126.1 . .
C7 N3 C17 124.9(5) . .
C7 N3 C5 116.0(4) . .
C17 N3 C5 119.1(4) . .
C19 N4 C20 104.5(5) . .
C19 N4 Zn1 127.1(4) . 1_455
C20 N4 Zn1 128.3(4) . 1_455
C19 N5 C21 108.3(5) . .
C19 N5 H5A 125.9 . .
C21 N5 H5A 125.9 . .
C25 N6 C35 124.0(5) . .
C25 N6 C24 117.4(4) . .
C35 N6 C24 118.3(4) . .
N1 C1 N2 109.8(6) . .
N1 C1 H1A 125.1 . .
N2 C1 H1A 125.1 . .
C3 C2 N2 107.7(6) . .
C3 C2 H2B 126.2 . .
N2 C2 H2B 126.2 . .
C2 C3 N1 107.3(6) . .
C2 C3 C4 128.8(6) . .
N1 C3 C4 123.9(5) . .
C3 C4 C5 115.0(5) . .
C3 C4 H4B 108.5 . .
C5 C4 H4B 108.5 . .
C3 C4 H4C 108.5 . .
C5 C4 H4C 108.5 . .
H4B C4 H4C 107.5 . .
N3 C5 C6 110.7(5) . .
N3 C5 C4 110.5(4) . .
C6 C5 C4 115.2(5) . .
N3 C5 H5B 106.7 . .
C6 C5 H5B 106.7 . .
C4 C5 H5B 106.7 . .
O2 C6 O1 124.3(6) . .
O2 C6 C5 118.8(6) . .
O1 C6 C5 116.7(5) . .
O3 C7 N3 118.7(5) . .
O3 C7 C8 123.7(5) . .
N3 C7 C8 117.5(5) . .
C9 C8 C18 120.2(5) . .
C9 C8 C7 120.4(5) . .
C18 C8 C7 119.4(5) . .
C8 C9 C10 120.3(6) . .
C8 C9 H9A 119.8 . .
C10 C9 H9A 119.8 . .
C11 C10 C9 120.4(6) . .
C11 C10 H10A 119.8 . .
C9 C10 H10A 119.8 . .
C10 C11 C12 121.2(6) . .
C10 C11 H11A 119.4 . .
C12 C11 H11A 119.4 . .
C13 C12 C11 122.6(6) . .
C13 C12 C18 118.8(7) . .
C11 C12 C18 118.5(6) . .
C14 C13 C12 121.3(7) . .
C14 C13 H13A 119.3 . .
C12 C13 H13A 119.3 . .
C13 C14 C15 119.5(7) . .
C13 C14 H14A 120.2 . .
C15 C14 H14A 120.2 . .
C16 C15 C14 120.2(7) . .
C16 C15 H15A 119.9 . .
C14 C15 H15A 119.9 . .
C15 C16 C18 120.0(6) . .
C15 C16 C17 118.8(6) . .
C18 C16 C17 121.2(5) . .
O4 C17 N3 120.8(6) . .
O4 C17 C16 123.1(6) . .
N3 C17 C16 116.1(5) . .
C16 C18 C12 120.1(5) . .
C16 C18 C8 120.6(5) . .
C12 C18 C8 119.3(5) . .
N4 C19 N5 111.0(6) . .
N4 C19 H19A 124.5 . .
N5 C19 H19A 124.5 . .
C21 C20 N4 110.9(6) . .
C21 C20 H20A 124.6 . .
N4 C20 H20A 124.6 . .
C20 C21 N5 105.3(5) . .
C20 C21 C22 131.7(6) . .
N5 C21 C22 122.8(5) . .
C21 C22 C24 113.6(5) . .
C21 C22 H22A 108.8 . .
C24 C22 H22A 108.8 . .
C21 C22 H22B 108.8 . .
C24 C22 H22B 108.8 . .
H22A C22 H22B 107.7 . .
O6 C23 O5 123.0(5) . .
O6 C23 C24 121.0(5) . .
O5 C23 C24 116.0(5) . .
N6 C24 C22 113.3(5) . .
N6 C24 C23 110.8(4) . .
C22 C24 C23 114.2(5) . .
N6 C24 H24A 105.9 . .
C22 C24 H24A 105.9 . .
C23 C24 H24A 105.9 . .
O7 C25 N6 119.5(5) . .
O7 C25 C26 122.8(5) . .
N6 C25 C26 117.6(5) . .
C27 C26 C36 120.9(6) . .
C27 C26 C25 119.9(5) . .
C36 C26 C25 119.2(5) . .
C26 C27 C28 120.1(6) . .
C26 C27 H27A 119.9 . .
C28 C27 H27A 119.9 . .
C29 C28 C27 120.6(7) . .
C29 C28 H28A 119.7 . .
C27 C28 H28A 119.7 . .
C28 C29 C30 121.0(7) . .
C28 C29 H29A 119.5 . .
C30 C29 H29A 119.5 . .
C29 C30 C31 124.3(6) . .
C29 C30 C36 118.1(6) . .
C31 C30 C36 117.6(6) . .
C32 C31 C30 121.4(6) . .
C32 C31 H31A 119.3 . .
C30 C31 H31A 119.3 . .
C31 C32 C33 121.0(6) . .
C31 C32 H32A 119.5 . .
C33 C32 H32A 119.5 . .
C34 C33 C32 120.8(6) . .
C34 C33 H33A 119.6 . .
C32 C33 H33A 119.6 . .
C33 C34 C36 120.3(6) . .
C33 C34 C35 121.4(5) . .
C36 C34 C35 118.2(5) . .
O8 C35 N6 120.1(5) . .
O8 C35 C34 122.6(5) . .
N6 C35 C34 117.4(5) . .
C26 C36 C34 122.0(6) . .
C26 C36 C30 119.2(6) . .
C34 C36 C30 118.8(6) . .

loop_
_geom_bond_atom_site_label_1
_geom_bond_atom_site_label_2
_geom_bond_distance
_geom_bond_site_symmetry_2
Zn1 N4 1.967(5) 1_655
Zn1 O5 1.969(4) .
Zn1 N1 1.988(6) .
Zn1 O1 2.016(4) .
O1 C6 1.267(7) .
O2 C6 1.238(7) .
O3 C7 1.218(7) .
O4 C17 1.214(7) .
O5 C23 1.279(6) .
O6 C23 1.221(7) .
O7 C25 1.230(7) .
O8 C35 1.228(7) .
N1 C1 1.318(8) .
N1 C3 1.372(8) .
N2 C1 1.320(9) .
N2 C2 1.362(8) .
N2 H2A 0.8600 .
N3 C7 1.400(7) .
N3 C17 1.405(7) .
N3 C5 1.487(7) .
N4 C19 1.324(8) .
N4 C20 1.383(8) .
N4 Zn1 1.967(5) 1_455
N5 C19 1.324(9) .
N5 C21 1.375(8) .
N5 H5A 0.8600 .
N6 C25 1.386(7) .
N6 C35 1.396(7) .
N6 C24 1.466(7) .
C1 H1A 0.9300 .
C2 C3 1.337(9) .
C2 H2B 0.9300 .
C3 C4 1.477(8) .
C4 C5 1.528(8) .
C4 H4B 0.9700 .
C4 H4C 0.9700 .
C5 C6 1.527(8) .
C5 H5B 0.9800 .
C7 C8 1.469(8) .
C8 C9 1.369(8) .
C8 C18 1.424(8) .
C9 C10 1.407(9) .
C9 H9A 0.9300 .
C10 C11 1.361(10) .
C10 H10A 0.9300 .
C11 C12 1.414(10) .
C11 H11A 0.9300 .
C12 C13 1.400(10) .
C12 C18 1.416(8) .
C13 C14 1.373(11) .
C13 H13A 0.9300 .
C14 C15 1.423(10) .
C14 H14A 0.9300 .
C15 C16 1.380(9) .
C15 H15A 0.9300 .
C16 C18 1.404(9) .
C16 C17 1.470(9) .
C19 H19A 0.9300 .
C20 C21 1.327(8) .
C20 H20A 0.9300 .
C21 C22 1.506(8) .
C22 C24 1.519(8) .
C22 H22A 0.9700 .
C22 H22B 0.9700 .
C23 C24 1.531(8) .
C24 H24A 0.9800 .
C25 C26 1.482(8) .
C26 C27 1.375(8) .
C26 C36 1.391(8) .
C27 C28 1.394(9) .
C27 H27A 0.9300 .
C28 C29 1.362(11) .
C28 H28A 0.9300 .
C29 C30 1.408(10) .
C29 H29A 0.9300 .
C30 C31 1.433(9) .
C30 C36 1.436(8) .
C31 C32 1.350(10) .
C31 H31A 0.9300 .
C32 C33 1.385(9) .
C32 H32A 0.9300 .
C33 C34 1.374(8) .
C33 H33A 0.9300 .
C34 C36 1.425(8) .
C34 C35 1.475(8) .

loop_
_geom_torsion_atom_site_label_1
_geom_torsion_atom_site_label_2
_geom_torsion_atom_site_label_3
_geom_torsion_atom_site_label_4
_geom_torsion
_geom_torsion_site_symmetry_1
N4 Zn1 O1 C6 -174.0(4) 1_655
O5 Zn1 O1 C6 -56.9(5) .
N1 Zn1 O1 C6 59.8(5) .
N4 Zn1 O5 C23 -77.1(4) 1_655
N1 Zn1 O5 C23 69.0(4) .
O1 Zn1 O5 C23 176.9(3) .
N4 Zn1 N1 C1 67.8(7) 1_655
O5 Zn1 N1 C1 -76.4(7) .
O1 Zn1 N1 C1 -178.7(6) .
N4 Zn1 N1 C3 -111.1(5) 1_655
O5 Zn1 N1 C3 104.7(5) .
O1 Zn1 N1 C3 2.4(6) .
C3 N1 C1 N2 0.6(9) .
Zn1 N1 C1 N2 -178.5(5) .
C2 N2 C1 N1 -1.1(9) .
C1 N2 C2 C3 1.2(9) .
N2 C2 C3 N1 -0.8(8) .
N2 C2 C3 C4 179.1(6) .
C1 N1 C3 C2 0.2(8) .
Zn1 N1 C3 C2 179.3(5) .
C1 N1 C3 C4 -179.8(7) .
Zn1 N1 C3 C4 -0.7(9) .
C2 C3 C4 C5 119.2(8) .
N1 C3 C4 C5 -60.9(8) .
C7 N3 C5 C6 63.3(6) .
C17 N3 C5 C6 -117.1(6) .
C7 N3 C5 C4 -65.5(6) .
C17 N3 C5 C4 114.1(6) .
C3 C4 C5 N3 -139.1(5) .
C3 C4 C5 C6 94.6(6) .
Zn1 O1 C6 O2 112.2(6) .
Zn1 O1 C6 C5 -62.7(6) .
N3 C5 C6 O2 40.9(7) .
C4 C5 C6 O2 167.1(6) .
N3 C5 C6 O1 -143.8(5) .
C4 C5 C6 O1 -17.6(7) .
C17 N3 C7 O3 175.2(6) .
C5 N3 C7 O3 -5.3(8) .
C17 N3 C7 C8 -6.8(8) .
C5 N3 C7 C8 172.7(4) .
O3 C7 C8 C9 1.5(9) .
N3 C7 C8 C9 -176.4(5) .
O3 C7 C8 C18 -177.7(6) .
N3 C7 C8 C18 4.4(8) .
C18 C8 C9 C10 0.9(9) .
C7 C8 C9 C10 -178.2(5) .
C8 C9 C10 C11 -0.1(10) .
C9 C10 C11 C12 0.1(10) .
C10 C11 C12 C13 179.8(7) .
C10 C11 C12 C18 -0.9(10) .
C11 C12 C13 C14 -178.6(6) .
C18 C12 C13 C14 2.2(10) .
C12 C13 C14 C15 -2.1(10) .
C13 C14 C15 C16 1.0(10) .
C14 C15 C16 C18 0.0(9) .
C14 C15 C16 C17 179.6(6) .
C7 N3 C17 O4 -174.7(6) .
C5 N3 C17 O4 5.7(9) .
C7 N3 C17 C16 4.8(8) .
C5 N3 C17 C16 -174.7(5) .
C15 C16 C17 O4 -0.4(10) .
C18 C16 C17 O4 179.2(6) .
C15 C16 C17 N3 -179.9(5) .
C18 C16 C17 N3 -0.3(9) .
C15 C16 C18 C12 0.1(9) .
C17 C16 C18 C12 -179.5(6) .
C15 C16 C18 C8 177.9(5) .
C17 C16 C18 C8 -1.7(9) .
C13 C12 C18 C16 -1.2(9) .
C11 C12 C18 C16 179.6(6) .
C13 C12 C18 C8 -179.0(5) .
C11 C12 C18 C8 1.7(8) .
C9 C8 C18 C16 -179.6(6) .
C7 C8 C18 C16 -0.4(8) .
C9 C8 C18 C12 -1.7(8) .
C7 C8 C18 C12 177.5(5) .
C20 N4 C19 N5 0.0(9) .
Zn1 N4 C19 N5 -178.5(5) 1_455
C21 N5 C19 N4 -0.9(9) .
C19 N4 C20 C21 0.9(8) .
Zn1 N4 C20 C21 179.4(4) 1_455
N4 C20 C21 N5 -1.4(7) .
N4 C20 C21 C22 -175.4(6) .
C19 N5 C21 C20 1.4(8) .
C19 N5 C21 C22 176.0(6) .
C20 C21 C22 C24 85.0(8) .
N5 C21 C22 C24 -88.1(8) .
Zn1 O5 C23 O6 -1.1(7) .
Zn1 O5 C23 C24 -179.6(3) .
C25 N6 C24 C22 88.9(6) .
C35 N6 C24 C22 -85.9(6) .
C25 N6 C24 C23 -141.2(5) .
C35 N6 C24 C23 44.0(6) .
C21 C22 C24 N6 -155.4(5) .
C21 C22 C24 C23 76.5(7) .
O6 C23 C24 N6 42.5(7) .
O5 C23 C24 N6 -138.9(5) .
O6 C23 C24 C22 171.9(5) .
O5 C23 C24 C22 -9.5(7) .
C35 N6 C25 O7 174.0(6) .
C24 N6 C25 O7 -0.4(8) .
C35 N6 C25 C26 -9.0(8) .
C24 N6 C25 C26 176.5(5) .
O7 C25 C26 C27 -1.7(10) .
N6 C25 C26 C27 -178.6(5) .
O7 C25 C26 C36 176.3(6) .
N6 C25 C26 C36 -0.5(8) .
C36 C26 C27 C28 -1.9(9) .
C25 C26 C27 C28 176.1(6) .
C26 C27 C28 C29 -0.4(11) .
C27 C28 C29 C30 1.2(11) .
C28 C29 C30 C31 -179.3(7) .
C28 C29 C30 C36 0.2(10) .
C29 C30 C31 C32 -180.0(7) .
C36 C30 C31 C32 0.5(10) .
C30 C31 C32 C33 0.4(10) .
C31 C32 C33 C34 -1.0(10) .
C32 C33 C34 C36 0.7(9) .
C32 C33 C34 C35 179.9(6) .
C25 N6 C35 O8 -166.2(5) .
C24 N6 C35 O8 8.2(8) .
C25 N6 C35 C34 15.2(8) .
C24 N6 C35 C34 -170.4(5) .
C33 C34 C35 O8 -9.6(9) .
C36 C34 C35 O8 169.6(5) .
C33 C34 C35 N6 169.0(5) .
C36 C34 C35 N6 -11.8(8) .
C27 C26 C36 C34 -178.9(6) .
C25 C26 C36 C34 3.1(9) .
C27 C26 C36 C30 3.3(9) .
C25 C26 C36 C30 -174.8(5) .
C33 C34 C36 C26 -177.6(5) .
C35 C34 C36 C26 3.2(8) .
C33 C34 C36 C30 0.2(8) .
C35 C34 C36 C30 -179.0(5) .
C29 C30 C36 C26 -2.4(9) .
C31 C30 C36 C26 177.1(6) .
C29 C30 C36 C34 179.7(6) .
C31 C30 C36 C34 -0.8(8) .
